data_9009285
loop_
_publ_author_name
'Menchetti, S.'
'Sabelli, C.'

_publ_section_title
;Crystal chemistry of the alunite series: crystal structure refinement of
 alunite and synthetic jarosite Note: none of the reported bond lengths can be
 reproduced Locality: synthetic
;
_journal_name_full 'Neues Jahrbuch fur Mineralogie, Monatshefte'
_journal_page_first 406
_journal_page_last 417
_journal_volume 1976
_journal_year 1976
_chemical_compound_source Synthetic
_chemical_formula_sum 'Fe3 H6 K O14 S2'
_chemical_name_mineral Jarosite
_space_group_IT_number 166
_symmetry_space_group_name_Hall '-R 3 2"'
_symmetry_space_group_name_H-M 'R -3 m :H'
_cell_angle_alpha 90
_cell_angle_beta 90
_cell_angle_gamma 120
_cell_formula_units_Z 3
_cell_length_a 7.315
_cell_length_b 7.315
_cell_length_c 17.224
_cell_volume 798.166
_database_code_amcsd 0014756
_exptl_crystal_density_diffrn 3.126
_cod_original_sg_symbol_H-M 'R -3 m'
_cod_original_formula_sum 'K Fe3 S2 O14 H6'
_cod_database_code 9009285

loop_
_space_group_symop_operation_xyz
x,y,z
2/3+x,1/3+y,1/3+z
1/3+x,2/3+y,2/3+z
x,x-y,z
2/3+x,1/3+x-y,1/3+z
1/3+x,2/3+x-y,2/3+z
y,x,-z
2/3+y,1/3+x,1/3-z
1/3+y,2/3+x,2/3-z
-x+y,y,z
2/3-x+y,1/3+y,1/3+z
1/3-x+y,2/3+y,2/3+z
-x,-x+y,-z
2/3-x,1/3-x+y,1/3-z
1/3-x,2/3-x+y,2/3-z
-y,-x,z
2/3-y,1/3-x,1/3+z
1/3-y,2/3-x,2/3+z
x-y,-y,-z
2/3+x-y,1/3-y,1/3-z
1/3+x-y,2/3-y,2/3-z
y,-x+y,-z
2/3+y,1/3-x+y,1/3-z
1/3+y,2/3-x+y,2/3-z
-x+y,-x,z
2/3-x+y,1/3-x,1/3+z
1/3-x+y,2/3-x,2/3+z
-x,-y,-z
2/3-x,1/3-y,1/3-z
1/3-x,2/3-y,2/3-z
-y,x-y,z
2/3-y,1/3+x-y,1/3+z
1/3-y,2/3+x-y,2/3+z
x-y,x,-z
2/3+x-y,1/3+x,1/3-z
1/3+x-y,2/3+x,2/3-z

loop_
_atom_site_aniso_label
_atom_site_aniso_U_11
_atom_site_aniso_U_22
_atom_site_aniso_U_33
_atom_site_aniso_U_12
_atom_site_aniso_U_13
_atom_site_aniso_U_23
K 0.03005 0.03005 0.01533 0.01502 0.00000 0.00000
Fe 0.01716 0.01779 0.01533 0.00858 -0.00022 -0.00011
S 0.01775 0.01775 0.01127 0.00888 0.00000 0.00000
O1 0.02055 0.02055 0.00646 0.01029 0.00000 0.00000
O2 0.02391 0.02391 0.01713 0.01797 -0.00243 0.00243
O-h 0.01830 0.01830 0.01713 0.00775 0.00050 -0.00050

loop_
_atom_site_label
_atom_site_fract_x
_atom_site_fract_y
_atom_site_fract_z
_atom_site_U_iso_or_equiv
_atom_site_type_symbol
_atom_site_attached_hydrogens
K 0.00000 0.00000 0.00000 0.02508 K 0
Fe 0.00000 0.50000 0.50000 0.01672 Fe 0
S 0.00000 0.00000 0.30883 0.01558 S 0
O1 0.00000 0.00000 0.39356 0.01583 O 0
O2 0.22338 -0.22338 -0.05448 0.01887 O 0
O-h 0.12682 -0.12682 0.13573 0.01849 O 0
H 0.16900 -0.16900 0.10600 0.11335 H 0

loop_
_cod_changelog_entry_id
_cod_changelog_entry_author
_cod_changelog_entry_date
_cod_changelog_entry_text
1
;cod-tools version 3.8.0
Id: cif_guess_AMCSD_atom_types 9581 2023-05-17 12:35:41Z saulius
;
2023-05-18T08:42:39+03:00
;Derived atom types and hydrogen counts
from atom names that follow the AMCSD naming convention
(Wat == water, O-H == hydroxyl).
;
2
;cod-tools version 3.10.1
Id: cif_fix_AMCSD_aniso_labels 10200 2024-08-01 14:09:44Z saulius
;
2024-08-02T12:21:15+03:00
;Changed the following '_atom_site_aniso_label' values:
'Oh' -> 'O-h'
;

loop_
_cod_related_entry_id
_cod_related_entry_database
_cod_related_entry_code
1 AMCSD 0014756
